data_7046328
loop_
_publ_author_name
'Mart\'inez, J'
'Mart\'inez de Sarasa Buchaca, M'
'de la Cruz-Mart\'inez, F'
'Alonso-Moreno, C'
'S\'anchez-Barba, L F'
'Fernandez-Baeza, J'
'Rodr\'iguez, A M'
'Rodr\'iguez-Di\'eguez, A'
'Castro-Osma, J A'
'Otero, A.'
'Lara-S\'anchez, A'

_publ_section_title
;
 Versatile organoaluminium catalysts based on heteroscorpionate ligands
 for the preparation of polyesters.
;
_journal_issue 22
_journal_name_full 'Dalton transactions (Cambridge, England : 2003)'
_journal_page_first 7471
_journal_page_last 7479
_journal_paper_doi 10.1039/c8dt01553h
_journal_volume 47
_journal_year 2018
_chemical_formula_moiety 'C18 H31 Al N4 O'
_chemical_formula_sum 'C18 H31 Al N4 O'
_chemical_formula_weight 346.45
_space_group_crystal_system triclinic
_space_group_IT_number 2
_space_group_name_Hall '-P 1'
_space_group_name_H-M_alt 'P -1'
_symmetry_space_group_name_Hall '-P 1'
_symmetry_space_group_name_H-M 'P -1'
_atom_sites_solution_hydrogens geom
_audit_creation_method SHELXL-2013
_audit_update_record
;
2017-03-30 deposited with the CCDC.
2018-05-14 downloaded from the CCDC.
;
_cell_angle_alpha 93.893(13)
_cell_angle_beta 97.531(13)
_cell_angle_gamma 101.566(16)
_cell_formula_units_Z 2
_cell_length_a 8.913(5)
_cell_length_b 9.995(6)
_cell_length_c 12.184(8)
_cell_measurement_reflns_used 1148
_cell_measurement_temperature 240(2)
_cell_measurement_theta_max 21.928
_cell_measurement_theta_min 2.559
_cell_volume 1049.2(11)
_computing_cell_refinement 'Bruker SAINT'
_computing_data_collection 'Bruker APEX2'
_computing_data_reduction 'Bruker SAINT'
_computing_molecular_graphics 'WINGX v2014.1 (Farrugia, 2012)'
_computing_publication_material 'WINGX v2014.1 (Farrugia, 2012)'
_computing_structure_refinement 'SHELXL-2013 (Sheldrick, 2013)'
_computing_structure_solution 'SIR97 (Altomare, 1999)'
_diffrn_ambient_temperature 240(2)
_diffrn_measured_fraction_theta_full 0.987
_diffrn_measured_fraction_theta_max 0.984
_diffrn_measurement_device_type 'CCD area detector, APEX'
_diffrn_measurement_method 'omega and phi scans'
_diffrn_radiation_type MoK\a
_diffrn_radiation_wavelength 0.71073
_diffrn_reflns_av_R_equivalents 0.0227
_diffrn_reflns_av_unetI/netI 0.0521
_diffrn_reflns_Laue_measured_fraction_full 0.987
_diffrn_reflns_Laue_measured_fraction_max 0.984
_diffrn_reflns_limit_h_max 9
_diffrn_reflns_limit_h_min -11
_diffrn_reflns_limit_k_max 12
_diffrn_reflns_limit_k_min -7
_diffrn_reflns_limit_l_max 15
_diffrn_reflns_limit_l_min -15
_diffrn_reflns_number 6894
_diffrn_reflns_point_group_measured_fraction_full 0.987
_diffrn_reflns_point_group_measured_fraction_max 0.984
_diffrn_reflns_theta_full 25.242
_diffrn_reflns_theta_max 27.000
_diffrn_reflns_theta_min 1.694
_exptl_absorpt_coefficient_mu 0.108
_exptl_absorpt_correction_T_max 0.746
_exptl_absorpt_correction_T_min 0.673
_exptl_absorpt_correction_type multi-scan
_exptl_absorpt_process_details SADABS
_exptl_crystal_colour colorless
_exptl_crystal_density_diffrn 1.097
_exptl_crystal_description prism
_exptl_crystal_F_000 376
_exptl_crystal_size_max 0.230
_exptl_crystal_size_mid 0.170
_exptl_crystal_size_min 0.120
_refine_diff_density_max 0.208
_refine_diff_density_min -0.175
_refine_diff_density_rms 0.040
_refine_ls_extinction_method none
_refine_ls_goodness_of_fit_ref 1.062
_refine_ls_hydrogen_treatment constr
_refine_ls_matrix_type full
_refine_ls_number_parameters 226
_refine_ls_number_reflns 4512
_refine_ls_number_restraints 0
_refine_ls_restrained_S_all 1.062
_refine_ls_R_factor_all 0.0866
_refine_ls_R_factor_gt 0.0557
_refine_ls_shift/su_max 0.001
_refine_ls_shift/su_mean 0.000
_refine_ls_structure_factor_coef Fsqd
_refine_ls_weighting_details 'w=1/[\s^2^(Fo^2^)+(0.0695P)^2^+0.0478P] where P=(Fo^2^+2Fc^2^)/3'
_refine_ls_weighting_scheme calc
_refine_ls_wR_factor_gt 0.1361
_refine_ls_wR_factor_ref 0.1528
_reflns_Friedel_coverage 0.000
_reflns_number_gt 2997
_reflns_number_total 4512
_reflns_threshold_expression 'I > 2\s(I)'
_cod_data_source_file c8dt01553h2.cif
_cod_data_source_block 1
_cod_depositor_comments 'Adding full bibliography for 7046328--7046329.cif.'
_cod_database_code 7046328
_shelx_space_group_comment
;
The symmetry employed for this shelxl refinement is uniquely defined
by the following loop, which should always be used as a source of
symmetry information in preference to the above space-group names.
They are only intended as comments.
;
_shelx_estimated_absorpt_t_min 0.976
_shelx_estimated_absorpt_t_max 0.987
_shelxl_version_number 2013-4

loop_
_space_group_symop_operation_xyz
'x, y, z'
'-x, -y, -z'

loop_
_atom_site_label
_atom_site_type_symbol
_atom_site_fract_x
_atom_site_fract_y
_atom_site_fract_z
_atom_site_U_iso_or_equiv
_atom_site_adp_type
_atom_site_occupancy
_atom_site_site_symmetry_order
_atom_site_calc_flag
_atom_site_refinement_flags_posn
_atom_site_refinement_flags_adp
Al1 Al 0.78575(8) 0.42073(7) 0.15071(6) 0.0439(2) Uani 1 1 d . .
N1 N 0.5970(2) 0.42705(17) 0.22234(15) 0.0415(4) Uani 1 1 d . .
N2 N 0.5548(2) 0.54715(17) 0.25616(15) 0.0407(4) Uani 1 1 d . .
N3 N 0.6659(2) 0.88565(18) 0.36835(16) 0.0458(5) Uani 1 1 d . .
N4 N 0.7086(2) 0.76220(17) 0.34650(14) 0.0391(4) Uani 1 1 d . .
O1 O 0.85425(17) 0.59905(15) 0.17772(12) 0.0435(4) Uani 1 1 d . .
C1 C 0.4246(3) 0.5186(3) 0.3046(2) 0.0552(6) Uani 1 1 d . .
C2 C 0.3847(3) 0.3785(3) 0.3038(2) 0.0616(7) Uani 1 1 d . .
H2 H 0.3010 0.3292 0.3324 0.074 Uiso 1 1 calc R U
C3 C 0.4916(3) 0.3245(2) 0.2527(2) 0.0510(6) Uani 1 1 d . .
C4 C 0.3481(4) 0.6274(3) 0.3462(3) 0.0845(10) Uani 1 1 d . .
H4A H 0.4115 0.6786 0.4113 0.127 Uiso 1 1 calc R U
H4B H 0.2489 0.5858 0.3646 0.127 Uiso 1 1 calc R U
H4C H 0.3346 0.6880 0.2896 0.127 Uiso 1 1 calc R U
C5 C 0.4995(3) 0.1766(2) 0.2281(3) 0.0704(8) Uani 1 1 d . .
H5A H 0.5545 0.1680 0.1662 0.106 Uiso 1 1 calc R U
H5B H 0.3965 0.1215 0.2103 0.106 Uiso 1 1 calc R U
H5C H 0.5526 0.1458 0.2922 0.106 Uiso 1 1 calc R U
C6 C 0.8130(3) 0.7366(2) 0.43184(18) 0.0430(5) Uani 1 1 d . .
C7 C 0.8382(3) 0.8477(2) 0.50934(19) 0.0473(6) Uani 1 1 d . .
H7 H 0.9041 0.8615 0.5768 0.057 Uiso 1 1 calc R U
C8 C 0.7459(3) 0.9366(2) 0.46762(19) 0.0466(6) Uani 1 1 d . .
C9 C 0.8776(3) 0.6101(3) 0.4343(2) 0.0605(7) Uani 1 1 d . .
H9A H 0.9382 0.6104 0.5056 0.091 Uiso 1 1 calc R U
H9B H 0.9419 0.6078 0.3772 0.091 Uiso 1 1 calc R U
H9C H 0.7943 0.5307 0.4218 0.091 Uiso 1 1 calc R U
C10 C 0.7295(3) 1.0724(2) 0.5204(2) 0.0649(7) Uani 1 1 d . .
H10A H 0.8302 1.1270 0.5493 0.097 Uiso 1 1 calc R U
H10B H 0.6692 1.0573 0.5799 0.097 Uiso 1 1 calc R U
H10C H 0.6786 1.1196 0.4657 0.097 Uiso 1 1 calc R U
C11 C 0.6389(2) 0.6867(2) 0.23867(17) 0.0380(5) Uani 1 1 d . .
H11 H 0.5595 0.7346 0.2079 0.046 Uiso 1 1 calc R U
C12 C 0.7450(2) 0.6798(2) 0.14917(18) 0.0400(5) Uani 1 1 d . .
H12 H 0.6780 0.6319 0.0820 0.048 Uiso 1 1 calc R U
C13 C 0.8272(3) 0.8210(2) 0.11558(19) 0.0465(6) Uani 1 1 d . .
C14 C 0.9634(3) 0.8925(3) 0.2044(2) 0.0602(7) Uani 1 1 d . .
H14A H 1.0301 0.8301 0.2219 0.090 Uiso 1 1 calc R U
H14B H 0.9247 0.9203 0.2702 0.090 Uiso 1 1 calc R U
H14C H 1.0206 0.9717 0.1765 0.090 Uiso 1 1 calc R U
C15 C 0.8907(3) 0.7878(3) 0.0076(2) 0.0656(7) Uani 1 1 d . .
H15A H 0.9477 0.8707 -0.0152 0.098 Uiso 1 1 calc R U
H15B H 0.8061 0.7472 -0.0498 0.098 Uiso 1 1 calc R U
H15C H 0.9579 0.7246 0.0204 0.098 Uiso 1 1 calc R U
C16 C 0.7115(3) 0.9152(3) 0.0926(2) 0.0626(7) Uani 1 1 d . .
H16A H 0.6803 0.9443 0.1612 0.094 Uiso 1 1 calc R U
H16B H 0.6222 0.8659 0.0426 0.094 Uiso 1 1 calc R U
H16C H 0.7600 0.9941 0.0595 0.094 Uiso 1 1 calc R U
C17 C 0.9147(3) 0.3168(3) 0.2386(2) 0.0615(7) Uani 1 1 d . .
H17A H 1.0217 0.3616 0.2444 0.092 Uiso 1 1 calc R U
H17B H 0.8997 0.2255 0.2028 0.092 Uiso 1 1 calc R U
H17C H 0.8858 0.3123 0.3117 0.092 Uiso 1 1 calc R U
C18 C 0.7132(3) 0.3577(3) -0.0076(2) 0.0648(7) Uani 1 1 d . .
H18A H 0.6308 0.4012 -0.0347 0.097 Uiso 1 1 calc R U
H18B H 0.6761 0.2599 -0.0159 0.097 Uiso 1 1 calc R U
H18C H 0.7972 0.3810 -0.0494 0.097 Uiso 1 1 calc R U

loop_
_atom_site_aniso_label
_atom_site_aniso_U_11
_atom_site_aniso_U_22
_atom_site_aniso_U_33
_atom_site_aniso_U_23
_atom_site_aniso_U_13
_atom_site_aniso_U_12
Al1 0.0455(4) 0.0457(4) 0.0417(4) -0.0011(3) 0.0028(3) 0.0170(3)
N1 0.0439(11) 0.0377(9) 0.0436(11) 0.0035(8) 0.0050(8) 0.0114(8)
N2 0.0410(10) 0.0387(10) 0.0432(10) 0.0019(8) 0.0101(8) 0.0086(8)
N3 0.0490(12) 0.0418(10) 0.0498(12) -0.0005(8) 0.0097(9) 0.0171(9)
N4 0.0434(10) 0.0378(9) 0.0377(10) 0.0005(8) 0.0068(8) 0.0128(8)
O1 0.0423(9) 0.0465(9) 0.0446(9) 0.0068(7) 0.0077(7) 0.0146(7)
C1 0.0533(15) 0.0540(15) 0.0602(16) 0.0020(12) 0.0235(12) 0.0074(12)
C2 0.0607(17) 0.0557(15) 0.0690(18) 0.0102(13) 0.0278(14) 0.0008(13)
C3 0.0545(15) 0.0435(13) 0.0531(15) 0.0088(11) 0.0064(12) 0.0056(11)
C4 0.077(2) 0.0699(19) 0.118(3) -0.0016(18) 0.058(2) 0.0167(16)
C5 0.079(2) 0.0445(14) 0.085(2) 0.0123(14) 0.0082(16) 0.0077(14)
C6 0.0485(13) 0.0465(12) 0.0351(12) 0.0040(10) 0.0064(10) 0.0125(10)
C7 0.0521(14) 0.0512(13) 0.0371(12) 0.0000(10) 0.0050(10) 0.0095(11)
C8 0.0497(14) 0.0441(12) 0.0447(13) -0.0045(10) 0.0119(11) 0.0069(11)
C9 0.0798(19) 0.0573(15) 0.0457(14) 0.0055(12) -0.0070(13) 0.0280(14)
C10 0.0705(18) 0.0552(15) 0.0660(18) -0.0144(13) 0.0080(14) 0.0140(14)
C11 0.0412(12) 0.0349(11) 0.0388(12) 0.0026(9) 0.0042(9) 0.0113(9)
C12 0.0423(12) 0.0410(12) 0.0370(12) 0.0032(9) 0.0060(9) 0.0099(10)
C13 0.0530(14) 0.0433(12) 0.0435(13) 0.0089(10) 0.0101(11) 0.0076(11)
C14 0.0584(16) 0.0562(15) 0.0598(16) 0.0089(12) 0.0089(13) -0.0035(12)
C15 0.080(2) 0.0657(17) 0.0527(16) 0.0143(13) 0.0255(14) 0.0061(14)
C16 0.0782(19) 0.0495(14) 0.0621(17) 0.0191(12) 0.0082(14) 0.0148(13)
C17 0.0665(17) 0.0603(16) 0.0613(17) -0.0012(13) -0.0006(13) 0.0310(14)
C18 0.0666(18) 0.0745(18) 0.0530(16) -0.0087(13) 0.0003(13) 0.0245(15)

loop_
_atom_type_symbol
_atom_type_description
_atom_type_scat_dispersion_real
_atom_type_scat_dispersion_imag
_atom_type_scat_source
C C 0.0033 0.0016 'International Tables Vol C Tables 4.2.6.8 and 6.1.1.4'
H H 0.0000 0.0000 'International Tables Vol C Tables 4.2.6.8 and 6.1.1.4'
N N 0.0061 0.0033 'International Tables Vol C Tables 4.2.6.8 and 6.1.1.4'
O O 0.0106 0.0060 'International Tables Vol C Tables 4.2.6.8 and 6.1.1.4'
Al Al 0.0645 0.0514 'International Tables Vol C Tables 4.2.6.8 and 6.1.1.4'

loop_
_geom_angle_atom_site_label_1
_geom_angle_atom_site_label_2
_geom_angle_atom_site_label_3
_geom_angle
O1 Al1 C17 112.55(11)
O1 Al1 C18 114.13(10)
C17 Al1 C18 118.62(12)
O1 Al1 N1 92.25(7)
C17 Al1 N1 108.80(11)
C18 Al1 N1 106.86(11)
C3 N1 N2 105.81(18)
C3 N1 Al1 130.33(15)
N2 N1 Al1 123.79(14)
C1 N2 N1 110.16(18)
C1 N2 C11 125.59(18)
N1 N2 C11 124.24(17)
C8 N3 N4 104.67(18)
C6 N4 N3 111.81(17)
C6 N4 C11 132.75(17)
N3 N4 C11 115.42(17)
C12 O1 Al1 115.66(13)
N2 C1 C2 106.9(2)
N2 C1 C4 122.6(2)
C2 C1 C4 130.5(2)
C1 C2 C3 107.4(2)
N1 C3 C2 109.7(2)
N1 C3 C5 121.1(2)
C2 C3 C5 129.2(2)
C7 C6 N4 105.52(19)
C7 C6 C9 129.9(2)
N4 C6 C9 124.60(19)
C6 C7 C8 107.0(2)
N3 C8 C7 110.98(19)
N3 C8 C10 120.4(2)
C7 C8 C10 128.6(2)
N4 C11 N2 109.44(17)
N4 C11 C12 117.58(18)
N2 C11 C12 111.11(16)
O1 C12 C11 111.68(17)
O1 C12 C13 110.26(18)
C11 C12 C13 115.64(17)
C14 C13 C15 108.6(2)
C14 C13 C16 110.5(2)
C15 C13 C16 109.2(2)
C14 C13 C12 111.63(19)
C15 C13 C12 105.59(18)
C16 C13 C12 111.11(19)

loop_
_geom_bond_atom_site_label_1
_geom_bond_atom_site_label_2
_geom_bond_distance
Al1 O1 1.7575(19)
Al1 C17 1.964(3)
Al1 C18 1.970(3)
Al1 N1 2.004(2)
N1 C3 1.351(3)
N1 N2 1.381(2)
N2 C1 1.358(3)
N2 C11 1.489(3)
N3 C8 1.333(3)
N3 N4 1.381(2)
N4 C6 1.375(3)
N4 C11 1.464(3)
O1 C12 1.409(2)
C1 C2 1.372(3)
C1 C4 1.490(3)
C2 C3 1.380(3)
C3 C5 1.506(3)
C6 C7 1.370(3)
C6 C9 1.491(3)
C7 C8 1.403(3)
C8 C10 1.504(3)
C11 C12 1.541(3)
C12 C13 1.562(3)
C13 C14 1.535(3)
C13 C15 1.541(3)
C13 C16 1.542(3)
